data_2014174
loop_
_publ_author_name
'El-Shafei, Ahmed'
'Hinks, David'
'Boyle, Paul D.'
'Freeman, Harold S.'

_publ_section_title
;
 Non-mutagenic organic pigment intermediates. II. Isomorphous
 2,2'-dichloro-5,5'-dipropoxybenzidine and
 2,2'-dimethyl-5,5'-dipropoxybenzidine
;
_journal_issue 8
_journal_name_full 'Acta Crystallographica Section C'
_journal_page_first o569
_journal_page_last o571
_journal_paper_doi 10.1107/S0108270104014763
_journal_volume 60
_journal_year 2004
_chemical_formula_iupac 'C20 H28 N2 O2'
_chemical_formula_moiety 'C20 H28 N2 O2'
_chemical_formula_sum 'C20 H28 N2 O2'
_chemical_formula_weight 328.45
_chemical_name_systematic
;
2,2'-dimethyl-5,5'-dipropoxybenzidine
;
_space_group_IT_number 14
_symmetry_cell_setting monoclinic
_symmetry_space_group_name_Hall '-P 2yn'
_symmetry_space_group_name_H-M 'P 1 21/n 1'
_cell_angle_alpha 90.0
_cell_angle_beta 91.704(3)
_cell_angle_gamma 90.0
_cell_formula_units_Z 4
_cell_length_a 7.1703(3)
_cell_length_b 23.0083(9)
_cell_length_c 10.8483(6)
_cell_measurement_reflns_used 25
_cell_measurement_temperature 148
_cell_measurement_theta_max 18.00
_cell_measurement_theta_min 16.00
_cell_volume 1788.92(14)
_computing_cell_refinement 'CAD-4 ARGUS'
_computing_data_collection 'CAD-4 ARGUS (Enraf-Nonius, 1994)'
_computing_data_reduction 'DATRD2 in NRCVAX (Gabe et al., 1989)'
_computing_molecular_graphics 'NRCVAX and ORTEPII (Johnson, 1976'
_computing_publication_material 'TABLES in NRCVAX (January 1994 version)'
_computing_structure_refinement 'LSTSQ in NRCVAX'
_computing_structure_solution 'SIR92 (Altomare et al., 1994)'
_diffrn_ambient_temperature 148
_diffrn_measured_fraction_theta_full 0.99
_diffrn_measured_fraction_theta_max 0.99
_diffrn_measurement_device 'Enraf-Nonius CAD-4 MACH'
_diffrn_measurement_method '\w scan b/P/b'
_diffrn_radiation_monochromator graphite
_diffrn_radiation_source 'X-ray tube'
_diffrn_radiation_type MoK\a
_diffrn_radiation_wavelength 0.71073
_diffrn_reflns_av_R_equivalents 0.000
_diffrn_reflns_limit_h_max 8
_diffrn_reflns_limit_h_min -8
_diffrn_reflns_limit_k_max 27
_diffrn_reflns_limit_k_min 0
_diffrn_reflns_limit_l_max 12
_diffrn_reflns_limit_l_min 0
_diffrn_reflns_number 3129
_diffrn_reflns_theta_full 25.0
_diffrn_reflns_theta_max 25.00
_diffrn_reflns_theta_min 1.20
_diffrn_standards_decay_% 1.6
_diffrn_standards_interval_time 80
_diffrn_standards_number 3
_exptl_absorpt_coefficient_mu 0.08
_exptl_absorpt_correction_type none
_exptl_crystal_colour 'light amber'
_exptl_crystal_density_diffrn 1.220
_exptl_crystal_density_meas ?
_exptl_crystal_density_method 'not measured'
_exptl_crystal_description 'cut sword'
_exptl_crystal_F_000 712.40
_exptl_crystal_size_max 0.60
_exptl_crystal_size_mid 0.38
_exptl_crystal_size_min 0.10
_refine_diff_density_max 0.22
_refine_diff_density_min -0.25
_refine_ls_extinction_method none
_refine_ls_goodness_of_fit_ref 1.43
_refine_ls_hydrogen_treatment mixed
_refine_ls_matrix_type full
_refine_ls_number_parameters 305
_refine_ls_number_reflns 2341
_refine_ls_R_factor_all 0.081
_refine_ls_R_factor_gt 0.051
_refine_ls_shift/su_max 0.000
_refine_ls_structure_factor_coef F
_refine_ls_weighting_details '1/(\s^2^(F)+ 0.0007F^2^)'
_refine_ls_weighting_scheme sigma
_refine_ls_wR_factor_all 0.058
_refine_ls_wR_factor_ref 0.056
_reflns_number_gt 2348
_reflns_number_total 3129
_reflns_threshold_expression Inet>\s(Inet)
_cod_data_source_file gd1327.cif
_cod_data_source_block II
_cod_depositor_comments
;
 Changing the _atom_site_occupancy data item value from '.' to '1'
 for all fully occupied atom sites.

 Antanas Vaitkus,
 2017-02-10

The following automatic conversions were performed:

'_exptl_crystal_density_meas' value 'not measured' was changed to '?'
- the value is perceived as not measured.

Automatic conversion script
Id: cif_fix_values 3008 2015-01-20 13:52:24Z robertas 
;
_cod_original_sg_symbol_H-M 'P 21/n'
_cod_database_code 2014174
_cod_database_fobs_code 2014174

loop_
_symmetry_equiv_pos_as_xyz
x,y,z
-x,-y,-z
1/2-x,1/2+y,1/2-z
1/2+x,1/2-y,1/2+z

loop_
_atom_site_label
_atom_site_fract_x
_atom_site_fract_y
_atom_site_fract_z
_atom_site_U_iso_or_equiv
_atom_site_adp_type
_atom_site_calc_flag
_atom_site_refinement_flags
_atom_site_occupancy
_atom_site_type_symbol
C1 0.6323(3) 0.23271(10) 0.60610(18) 0.0151(11) Uani ? . 1 C
C2 0.4871(3) 0.21472(10) 0.52404(19) 0.0166(12) Uani ? . 1 C
C3 0.4916(3) 0.15849(10) 0.4772(2) 0.0176(11) Uani ? . 1 C
C4 0.6341(3) 0.11928(10) 0.5053(2) 0.0166(11) Uani ? . 1 C
N1 0.6407(3) 0.06388(9) 0.4530(2) 0.0234(11) Uani ? . 1 N
C5 0.7810(3) 0.13828(10) 0.58551(19) 0.0152(11) Uani ? . 1 C
C6 0.7781(3) 0.19365(10) 0.63407(19) 0.0158(11) Uani ? . 1 C
C7 0.3306(4) 0.25486(12) 0.4836(2) 0.0223(12) Uani ? . 1 C
O1 0.9188(2) 0.09745(7) 0.60869(14) 0.0193(8) Uani ? . 1 O
C8 1.0859(3) 0.11799(10) 0.6725(2) 0.0176(12) Uani ? . 1 C
C9 1.2243(3) 0.06867(11) 0.6784(2) 0.0212(12) Uani ? . 1 C
C10 1.3861(4) 0.08261(13) 0.7680(3) 0.0274(13) Uani ? . 1 C
C1' 0.6415(3) 0.29279(10) 0.65889(19) 0.0150(11) Uani ? . 1 C
C2' 0.5128(3) 0.31352(10) 0.74415(19) 0.0157(11) Uani ? . 1 C
C3' 0.5334(3) 0.37028(10) 0.7882(2) 0.0175(11) Uani ? . 1 C
C4' 0.6772(3) 0.40653(10) 0.75406(19) 0.0157(10) Uani ? . 1 C
N1' 0.7057(3) 0.46191(9) 0.80662(19) 0.0211(10) Uani ? . 1 N
C5' 0.8084(3) 0.38496(10) 0.67101(19) 0.0154(10) Uani ? . 1 C
C6' 0.7890(3) 0.32910(10) 0.6250(2) 0.0163(11) Uani ? . 1 C
C7' 0.3598(4) 0.27529(12) 0.7925(2) 0.0214(13) Uani ? . 1 C
O1' 0.9477(2) 0.42341(7) 0.64203(14) 0.0202(8) Uani ? . 1 O
C8' 1.1029(3) 0.39999(11) 0.5768(2) 0.0182(11) Uani ? . 1 C
C9' 1.2356(3) 0.44870(11) 0.5475(2) 0.0217(12) Uani ? . 1 C
C10' 1.3864(4) 0.42699(12) 0.4629(2) 0.0249(13) Uani ? . 1 C
H1A 0.705(5) 0.0351(16) 0.500(4) 0.071(11) Uiso ? . 1 H
H1B 0.532(4) 0.0503(13) 0.419(3) 0.041(8) Uiso ? . 1 H
H3 0.391(4) 0.1441(11) 0.422(2) 0.0276 Uiso ? . 1 H
H6 0.883(4) 0.2070(11) 0.687(2) 0.0258 Uiso ? . 1 H
H7A 0.369(4) 0.2970(13) 0.479(2) 0.0321 Uiso ? . 1 H
H7B 0.278(3) 0.2450(11) 0.400(3) 0.0321 Uiso ? . 1 H
H7C 0.221(4) 0.2544(11) 0.539(3) 0.0321 Uiso ? . 1 H
H8A 1.139(4) 0.1543(11) 0.630(2) 0.0276 Uiso ? . 1 H
H8B 1.047(3) 0.1302(11) 0.758(2) 0.0276 Uiso ? . 1 H
H9A 1.160(4) 0.0325(11) 0.704(2) 0.0312 Uiso ? . 1 H
H9B 1.269(4) 0.0597(11) 0.594(3) 0.0312 Uiso ? . 1 H
H10A 1.455(4) 0.1200(13) 0.745(3) 0.0373 Uiso ? . 1 H
H10B 1.477(4) 0.0465(12) 0.771(2) 0.0373 Uiso ? . 1 H
H10C 1.338(4) 0.0901(12) 0.854(3) 0.0373 Uiso ? . 1 H
H1A' 0.766(4) 0.4885(12) 0.760(3) 0.031(8) Uiso ? . 1 H
H1B' 0.603(4) 0.4791(12) 0.834(3) 0.032(8) Uiso ? . 1 H
H3' 0.448(4) 0.3864(11) 0.844(2) 0.0274 Uiso ? . 1 H
H6' 0.877(3) 0.3142(11) 0.565(2) 0.0262 Uiso ? . 1 H
H7A' 0.381(4) 0.2341(12) 0.780(2) 0.0314 Uiso ? . 1 H
H7B' 0.229(4) 0.2859(11) 0.757(2) 0.0314 Uiso ? . 1 H
H7C' 0.352(4) 0.2781(11) 0.879(3) 0.0314 Uiso ? . 1 H
H8A' 1.166(4) 0.3704(12) 0.627(2) 0.0282 Uiso ? . 1 H
H8B' 1.054(3) 0.3798(11) 0.497(2) 0.0282 Uiso ? . 1 H
H9A' 1.166(4) 0.4811(12) 0.510(2) 0.0316 Uiso ? . 1 H
H9B' 1.293(4) 0.4633(11) 0.628(3) 0.0316 Uiso ? . 1 H
H10A' 1.467(4) 0.3940(12) 0.501(3) 0.0350 Uiso ? . 1 H
H10B' 1.473(4) 0.4608(12) 0.441(2) 0.0350 Uiso ? . 1 H
H10C' 1.325(4) 0.4091(12) 0.383(3) 0.0350 Uiso ? . 1 H

loop_
_atom_site_aniso_label
_atom_site_aniso_U_11
_atom_site_aniso_U_22
_atom_site_aniso_U_33
_atom_site_aniso_U_12
_atom_site_aniso_U_13
_atom_site_aniso_U_23
_atom_site_aniso_type_symbol
C1 0.0147(12) 0.0217(13) 0.0088(10) -0.0010(10) 0.0005(8) 0.0004(9) C
C2 0.0151(12) 0.0234(13) 0.0113(11) -0.0023(10) 0.0007(9) 0.0013(9) C
C3 0.0158(12) 0.0253(13) 0.0117(11) -0.0058(10) -0.0014(9) -0.0004(9) C
C4 0.0188(12) 0.0188(12) 0.0122(11) -0.0018(10) 0.0008(9) -0.0012(9) C
N1 0.0227(12) 0.0225(12) 0.0247(11) -0.0026(10) -0.0047(9) -0.0041(9) N
C5 0.0138(11) 0.0193(12) 0.0126(11) 0.0023(10) 0.0007(9) 0.0015(9) C
C6 0.0117(11) 0.0237(13) 0.0121(11) -0.0033(10) -0.0003(9) -0.0005(9) C
C7 0.0200(14) 0.0281(15) 0.0183(13) 0.0016(11) -0.0080(10) -0.0011(10) C
O1 0.0160(8) 0.0197(9) 0.0218(8) 0.0011(7) -0.0042(7) -0.0026(7) O
C8 0.0135(12) 0.0231(13) 0.0162(12) -0.0011(10) -0.0018(9) -0.0009(10) C
C9 0.0181(13) 0.0238(14) 0.0217(13) -0.0005(11) -0.0012(10) 0.0017(10) C
C10 0.0186(14) 0.0341(16) 0.0292(14) 0.0003(12) -0.0068(11) 0.0037(12) C
C1' 0.0138(11) 0.0201(12) 0.0106(10) 0.0017(9) -0.0062(9) 0.0018(9) C
C2' 0.0139(12) 0.0236(13) 0.0094(10) 0.0034(10) -0.0036(9) 0.0012(9) C
C3' 0.0152(12) 0.0256(13) 0.0114(11) 0.0062(10) -0.0025(9) -0.0018(9) C
C4' 0.0157(12) 0.0194(12) 0.0117(10) 0.0048(10) -0.0064(9) 0.0006(9) C
N1' 0.0212(12) 0.0211(11) 0.0209(11) 0.0031(10) -0.0014(9) -0.0035(9) N
C5' 0.0118(12) 0.0219(12) 0.0121(11) 0.0003(9) -0.0052(9) 0.0035(9) C
C6' 0.0150(12) 0.0234(13) 0.0103(11) 0.0025(10) -0.0031(9) 0.0001(9) C
C7' 0.0206(13) 0.0278(15) 0.0158(12) -0.0004(11) 0.0017(10) -0.0007(10) C
O1' 0.0157(9) 0.0212(9) 0.0238(9) -0.0012(7) 0.0011(7) -0.0032(7) O
C8' 0.0139(12) 0.0229(13) 0.0177(12) 0.0010(10) -0.0015(10) -0.0028(10) C
C9' 0.0206(13) 0.0207(13) 0.0237(13) 0.0002(11) -0.0004(10) -0.0010(10) C
C10' 0.0207(14) 0.0248(14) 0.0294(14) -0.0021(11) 0.0040(11) -0.0017(11) C

loop_
_atom_type_symbol
_atom_type_scat_dispersion_real
_atom_type_scat_dispersion_imag
_atom_type_scat_source
C 0.003 0.002 'International Tables Vol. IV Table 2.2B'
H 0.000 0.000 'International Tables Vol. IV Table 2.2B'
N 0.006 0.003 'International Tables Vol. IV Table 2.2B'
O 0.011 0.006 'International Tables Vol. IV Table 2.2B'

loop_
_geom_angle_atom_site_label_1
_geom_angle_atom_site_label_2
_geom_angle_atom_site_label_3
_geom_angle
_geom_angle_publ_flag
C2 C1 C6 118.6(2) n
C2 C1 C1' 122.4(2) n
C6 C1 C1' 118.94(19) n
C1 C2 C3 118.6(2) n
C1 C2 C7 122.1(2) n
C3 C2 C7 119.3(2) n
C2 C3 C4 123.3(2) n
C2 C3 H3 120.8(15) n
C4 C3 H3 116.0(15) n
C3 C4 N1 122.5(2) n
C3 C4 C5 117.6(2) n
N1 C4 C5 119.9(2) n
C4 N1 H1A 115(2) y
C4 N1 H1B 116.2(18) y
H1A N1 H1B 111(3) y
C4 C5 C6 120.0(2) n
C4 C5 O1 114.66(19) n
C6 C5 O1 125.31(19) n
C1 C6 C5 121.9(2) n
C1 C6 H6 118.7(14) n
C5 C6 H6 119.4(14) n
C2 C7 H7A 113.7(15) n
C2 C7 H7B 112.4(14) n
C2 C7 H7C 114.2(15) n
H7A C7 H7B 105(2) n
H7A C7 H7C 105(2) n
H7B C7 H7C 105(2) n
C5 O1 C8 116.29(17) n
O1 C8 C9 108.00(18) n
O1 C8 H8A 111.1(14) n
O1 C8 H8B 106.4(14) n
C9 C8 H8A 112.2(14) n
C9 C8 H8B 111.6(14) n
H8A C8 H8B 107(2) n
C8 C9 C10 110.8(2) n
C8 C9 H9A 109.4(15) n
C8 C9 H9B 110.3(15) n
C10 C9 H9A 110.2(15) n
C10 C9 H9B 111.5(15) n
H9A C9 H9B 104(2) n
C9 C10 H10A 112.7(15) n
C9 C10 H10B 108.2(15) n
C9 C10 H10C 110.4(15) n
H10A C10 H10B 111(2) n
H10A C10 H10C 104(2) n
H10B C10 H10C 109(2) n
C1 C1' C2' 122.8(2) n
C1 C1' C6' 118.30(19) n
C2' C1' C6' 118.9(2) n
C1' C2' C3' 118.4(2) n
C1' C2' C7' 121.8(2) n
C3' C2' C7' 119.7(2) n
C2' C3' C4' 122.9(2) n
C2' C3' H3' 121.2(15) n
C4' C3' H3' 115.9(15) n
C3' C4' N1' 122.5(2) n
C3' C4' C5' 118.3(2) n
N1' C4' C5' 119.0(2) n
C4' N1' H1A' 116.6(17) y
C4' N1' H1B' 114.9(17) y
H1A' N1' H1B' 107(2) y
C4' C5' C6' 119.7(2) n
C4' C5' O1' 114.91(19) n
C6' C5' O1' 125.4(2) n
C1' C6' C5' 121.7(2) n
C1' C6' H6' 118.0(15) n
C5' C6' H6' 120.2(15) n
C2' C7' H7A' 113.5(15) n
C2' C7' H7B' 113.2(14) n
C2' C7' H7C' 111.8(16) n
H7A' C7' H7B' 108(2) n
H7A' C7' H7C' 102(2) n
H7B' C7' H7C' 105(2) n
C5' O1' C8' 116.59(17) n
O1' C8' C9' 109.03(19) n
O1' C8' H8A' 110.0(15) n
O1' C8' H8B' 109.3(13) n
C9' C8' H8A' 110.6(15) n
C9' C8' H8B' 111.0(14) n
H8A' C8' H8B' 106(2) n
C8' C9' C10' 110.3(2) n
C8' C9' H9A' 109.6(15) n
C8' C9' H9B' 108.0(15) n
C10' C9' H9A' 111.4(16) n
C10' C9' H9B' 110.4(15) n
H9A' C9' H9B' 107(2) n
C9' C10' H10A' 113.6(15) n
C9' C10' H10B' 109.8(15) n
C9' C10' H10C' 109.8(14) n
H10A' C10' H10B' 108(2) n
H10A' C10' H10C' 105(2) n
H10B' C10' H10C' 110(2) n

loop_
_geom_bond_atom_site_label_1
_geom_bond_atom_site_label_2
_geom_bond_site_symmetry_1
_geom_bond_site_symmetry_2
_geom_bond_distance
_geom_bond_publ_flag
C1 C2 ? ? 1.412(3) n
C1 C6 ? ? 1.405(3) n
C1 C1' ? ? 1.497(3) y
C2 C3 ? ? 1.391(3) n
C2 C7 ? ? 1.508(3) n
C3 C4 ? ? 1.390(3) n
C3 H3 ? ? 0.98(3) n
C4 N1 ? ? 1.397(3) y
C4 C5 ? ? 1.416(3) n
N1 H1A ? ? 0.95(4) y
N1 H1B ? ? 0.90(3) y
C5 C6 ? ? 1.379(3) n
C5 O1 ? ? 1.381(3) n
C6 H6 ? ? 0.98(3) n
C7 H7A ? ? 1.01(3) n
C7 H7B ? ? 1.00(3) n
C7 H7C ? ? 1.00(3) n
O1 C8 ? ? 1.445(3) n
C8 C9 ? ? 1.508(3) n
C8 H8A ? ? 1.03(3) n
C8 H8B ? ? 1.01(3) n
C9 C10 ? ? 1.526(3) n
C9 H9A ? ? 0.99(3) n
C9 H9B ? ? 1.00(3) n
C10 H10A ? ? 1.03(3) n
C10 H10B ? ? 1.05(3) n
C10 H10C ? ? 1.02(3) n
C1' C2' ? ? 1.409(3) n
C1' C6' ? ? 1.405(3) n
C2' C3' ? ? 1.397(3) n
C2' C7' ? ? 1.512(3) n
C3' C4' ? ? 1.385(3) n
C3' H3' ? ? 0.95(3) n
C4' N1' ? ? 1.408(3) y
C4' C5' ? ? 1.412(3) n
N1' H1A' ? ? 0.91(3) y
N1' H1B' ? ? 0.90(3) y
C5' C6' ? ? 1.384(3) n
C5' O1' ? ? 1.378(3) n
C6' H6' ? ? 0.98(3) n
C7' H7A' ? ? 0.97(3) n
C7' H7B' ? ? 1.03(3) n
C7' H7C' ? ? 0.94(3) n
O1' C8' ? ? 1.441(3) n
C8' C9' ? ? 1.510(3) n
C8' H8A' ? ? 0.97(3) n
C8' H8B' ? ? 1.04(3) n
C9' C10' ? ? 1.523(3) n
C9' H9A' ? ? 0.98(3) n
C9' H9B' ? ? 1.01(3) n
C10' H10A' ? ? 1.03(3) n
C10' H10B' ? ? 1.03(3) n
C10' H10C' ? ? 1.05(3) n

loop_
_geom_hbond_atom_site_label_D
_geom_hbond_atom_site_label_H
_geom_hbond_atom_site_label_A
_geom_hbond_site_symmetry_A
_geom_hbond_distance_DH
_geom_hbond_distance_HA
_geom_hbond_distance_DA
_geom_hbond_angle_DHA
_geom_hbond_publ_flag
N1 H1A O1 ? 1.01 2.38 2.689(3) 97 y
N1' H1A' O1' ? 1.01 2.37 2.677(3) 96 y
N1 H1A N1' 3_646 1.01 2.69 3.654(3) 160 y
N1 H1B N1' 4_454 1.01 2.52 3.508(3) 165 y

loop_
_geom_torsion_atom_site_label_1
_geom_torsion_atom_site_label_2
_geom_torsion_atom_site_label_3
_geom_torsion_atom_site_label_4
_geom_torsion
_geom_torsion_publ_flag
C2 C1 C1' C2' 68.3(3) y
C6 C1 C1' C2' -115.0(4) y
C2 C1 C1' C6' -113.9(4) y
C6 C1 C1' C6' 62.8(3) y
